data_4304912
loop_
_publ_author_name
'Sanjit Konar'
'Abraham Clearfield'

_publ_contact_author
; 
'Abraham Clearfield'
;
_publ_contact_author_email clearfield@mail.chem.tamu.edu
_publ_contact_author_phone '+1 979 997 9299'
_publ_section_title
;
Mixed-Valent Dodecanuclear Vanadium Cluster Encapsulating Chloride Anions
and Its Reaction To Form a "Bowl"-Shaped Cluster
;
_journal_name_full 'Inorganic Chemistry'
_journal_page_first 3492
_journal_page_last 3494
_journal_paper_doi 10.1021/ic800013f
_journal_volume 47
_journal_year 2008
_chemical_formula_sum 'C117 H75 Cl5 N6 O52 P6 V12'
_chemical_formula_weight 3371.18
_chemical_name_systematic
; 
 ? 
;
_space_group_IT_number 190
_symmetry_cell_setting hexagonal
_symmetry_space_group_name_Hall 'P -6c -2c'
_symmetry_space_group_name_H-M 'P -6 2 c'
_atom_sites_solution_hydrogens geom
_atom_sites_solution_primary direct
_atom_sites_solution_secondary difmap
_audit_creation_method SHELXL-97
_cell_angle_alpha 90.00
_cell_angle_beta 90.00
_cell_angle_gamma 120.00
_cell_formula_units_Z 2
_cell_length_a 16.8442(16)
_cell_length_b 16.8442(16)
_cell_length_c 34.778(7)
_cell_measurement_temperature 110(2)
_cell_volume 8545(2)
_computing_cell_refinement 'Bruker SMART'
_computing_data_collection 'Bruker SMART'
_computing_data_reduction 'Bruker SAINT'
_computing_molecular_graphics 'Bruker SHELXTL'
_computing_publication_material 'Bruker SHELXTL'
_computing_structure_refinement 'SHELXL-97 (Sheldrick, 1997)'
_computing_structure_solution 'SHELXS-97 (Sheldrick, 1990)'
_diffrn_ambient_temperature 110(2)
_diffrn_measured_fraction_theta_full 0.999
_diffrn_measured_fraction_theta_max 0.999
_diffrn_measurement_device_type 'CCD area detector'
_diffrn_measurement_method 'phi and omega scans'
_diffrn_radiation_monochromator graphite
_diffrn_radiation_source 'fine-focus sealed tube'
_diffrn_radiation_type MoK\a
_diffrn_radiation_wavelength 0.71073
_diffrn_reflns_av_R_equivalents 0.0327
_diffrn_reflns_av_sigmaI/netI 0.0145
_diffrn_reflns_limit_h_max 18
_diffrn_reflns_limit_h_min -18
_diffrn_reflns_limit_k_max 18
_diffrn_reflns_limit_k_min -18
_diffrn_reflns_limit_l_max 38
_diffrn_reflns_limit_l_min -38
_diffrn_reflns_number 69116
_diffrn_reflns_theta_full 23.38
_diffrn_reflns_theta_max 23.38
_diffrn_reflns_theta_min 1.40
_exptl_absorpt_coefficient_mu 0.830
_exptl_absorpt_correction_T_max 0.868
_exptl_absorpt_correction_T_min 0.847
_exptl_absorpt_correction_type multi-scan
_exptl_absorpt_process_details 'Bruker SADABS V2.10'
_exptl_crystal_colour green
_exptl_crystal_density_diffrn 1.310
_exptl_crystal_density_method 'not measured'
_exptl_crystal_description cube
_exptl_crystal_F_000 3372
_exptl_crystal_size_max 0.2
_exptl_crystal_size_mid 0.18
_exptl_crystal_size_min 0.17
_refine_diff_density_max 1.707
_refine_diff_density_min -0.885
_refine_diff_density_rms 0.293
_refine_ls_abs_structure_details 'Flack H D (1983), Acta Cryst. A39, 876-881'
_refine_ls_abs_structure_Flack -0.04(5)
_refine_ls_extinction_coef 0.0058(6)
_refine_ls_extinction_expression Fc^*^=kFc[1+0.001xFc^2^\l^3^/sin(2\q)]^-1/4^
_refine_ls_extinction_method SHELXL
_refine_ls_goodness_of_fit_ref 1.186
_refine_ls_hydrogen_treatment constr
_refine_ls_matrix_type full
_refine_ls_number_parameters 353
_refine_ls_number_reflns 4250
_refine_ls_number_restraints 0
_refine_ls_restrained_S_all 1.186
_refine_ls_R_factor_all 0.0735
_refine_ls_R_factor_gt 0.0632
_refine_ls_shift/su_max 1.089
_refine_ls_shift/su_mean 0.142
_refine_ls_structure_factor_coef Fsqd
_refine_ls_weighting_details 'calc w=1/[\s^2^(Fo^2^)+(0.1368P)^2^+8.2902P] where P=(Fo^2^+2Fc^2^)/3'
_refine_ls_weighting_scheme calc
_refine_ls_wR_factor_gt 0.1809
_refine_ls_wR_factor_ref 0.1976
_reflns_number_gt 3977
_reflns_number_total 4250
_reflns_threshold_expression >2sigma(I)
_cod_data_source_file ic800013f-file003.cif
_cod_data_source_block 2
_cod_depositor_comments
;
The following automatic conversions were performed:
'_symmetry_cell_setting' value 'Hexagonal' changed to 'hexagonal'
according to '/home/saulius/struct/CIF-dictionaries/cif_core.dic'
dictionary named 'cif_core.dic' version 2.4.1 from
2010-06-29.

'_exptl_absorpt_correction_type' value 'Multi-Scan' changed
to 'multi-scan' according to
'/home/saulius/struct/CIF-dictionaries/cif_core.dic' dictionary named
'cif_core.dic' version 2.4.1 from 2010-06-29.

Automatic conversion script
Id: cif_fix_enum 1527 2010-12-29 10:47:43Z saulius 
;
_cod_original_cell_volume 8546(2)
_cod_database_code 4304912

loop_
_symmetry_equiv_pos_as_xyz
'x, y, z'
'-y, x-y, z'
'-x+y, -x, z'
'x, y, -z+1/2'
'-y, x-y, -z+1/2'
'-x+y, -x, -z+1/2'
'y, x, -z'
'x-y, -y, -z'
'-x, -x+y, -z'
'y, x, z+1/2'
'x-y, -y, z+1/2'
'-x, -x+y, z+1/2'

loop_
_atom_site_label
_atom_site_type_symbol
_atom_site_fract_x
_atom_site_fract_y
_atom_site_fract_z
_atom_site_U_iso_or_equiv
_atom_site_adp_type
_atom_site_occupancy
_atom_site_symmetry_multiplicity
_atom_site_calc_flag
_atom_site_refinement_flags
_atom_site_disorder_assembly
_atom_site_disorder_group
V1 V -0.20434(8) 0.53163(8) 0.35926(3) 0.0413(4) Uani 1 1 d . . .
V2 V -0.30608(8) 0.45771(8) 0.44649(3) 0.0453(4) Uani 1 1 d . . .
Cl1 Cl 0.3333 0.6667 0.62015(6) 0.0375(6) Uani 1 3 d S . .
Cl2 Cl 0.84336(14) 0.39381(15) 0.2500 0.0407(5) Uani 1 2 d S . .
P5 P -0.10607(11) 0.40877(13) 0.37241(5) 0.0429(4) Uani 1 1 d . . .
O4 O -0.2160(3) 0.5336(3) 0.40767(12) 0.0466(11) Uani 1 1 d . . .
O8 O -0.1239(3) 0.4825(3) 0.35605(11) 0.0425(11) Uani 1 1 d . . .
O7 O -0.2386(3) 0.4117(3) 0.46160(12) 0.0483(11) Uani 1 1 d . . .
O3 O -0.2354(3) 0.4774(3) 0.30412(11) 0.0480(11) Uani 1 1 d . . .
O1 O -0.3204(4) 0.5246(3) 0.34893(13) 0.0475(11) Uani 1 1 d . . .
O5 O -0.3915(3) 0.4802(3) 0.41474(12) 0.0472(11) Uani 1 1 d . . .
O6 O -0.2903(4) 0.5277(4) 0.47970(14) 0.0582(13) Uani 1 1 d . . .
O2 O -0.1342(4) 0.6344(4) 0.34895(14) 0.0574(13) Uani 1 1 d . . .
C4 C 0.1758(5) 0.6094(6) 0.4450(2) 0.059(2) Uani 1 1 d . . .
H4 H 0.2109 0.6069 0.4651 0.071 Uiso 1 1 calc R . .
C6 C 0.0734(5) 0.5370(6) 0.3911(2) 0.0562(18) Uani 1 1 d . . .
C1 C 0.0766(6) 0.6173(5) 0.3829(2) 0.063(2) Uani 1 1 d . . .
H1 H 0.0441 0.6214 0.3620 0.075 Uiso 1 1 calc R . .
C5 C 0.1216(5) 0.5308(5) 0.4225(2) 0.0560(18) Uani 1 1 d . . .
H5 H 0.1180 0.4754 0.4285 0.067 Uiso 1 1 calc R . .
C3 C 0.1764(6) 0.6882(6) 0.4372(2) 0.069(2) Uani 1 1 d . . .
H3 H 0.2089 0.7390 0.4530 0.083 Uiso 1 1 calc R . .
C22 C 0.0184(6) 0.4523(7) 0.3656(3) 0.076(3) Uani 1 1 d . . .
C2 C 0.1294(6) 0.6941(6) 0.4061(3) 0.075(3) Uani 1 1 d . . .
H2 H 0.1326 0.7496 0.4003 0.090 Uiso 1 1 calc R . .
C12A C 0.1137(8) 0.4006(12) 0.3352(3) 0.104(4) Uani 1 1 d . . .
C7A C 0.0470(9) 0.3851(10) 0.3602(4) 0.045(3) Uani 0.521(11) 1 d P . .
C8A C 0.0153(10) 0.3114(11) 0.3840(4) 0.060(4) Uani 0.521(11) 1 d P . .
C9A C 0.0438(16) 0.2474(13) 0.3834(7) 0.086(7) Uani 0.521(11) 1 d P . .
C10A C 0.1042(15) 0.2548(15) 0.3586(7) 0.082(7) Uani 0.521(11) 1 d P . .
C11A C 0.1389(16) 0.325(2) 0.3325(6) 0.102(9) Uani 0.521(11) 1 d P . .
C7B C 0.0558(11) 0.445(2) 0.3383(5) 0.080(8) Uani 0.479(11) 1 d P . .
C8B C 0.0367(16) 0.470(2) 0.3058(6) 0.100(9) Uani 0.479(11) 1 d P . .
C9B C 0.086(2) 0.475(3) 0.2693(7) 0.145(15) Uani 0.479(11) 1 d P . .
C10B C 0.140(2) 0.446(3) 0.2718(9) 0.154(17) Uani 0.479(11) 1 d P . .
C11B C 0.160(3) 0.413(6) 0.3059(8) 0.29(5) Uani 0.479(11) 1 d P . .
N1 N 0.5513(9) 1.0000 0.5000 0.136(8) Uani 1 2 d S . .
H1A H 0.5002 1.0000 0.5000 0.164 Uiso 1 2 calc SR . .
C16 C 0.7061(10) 1.0000 0.5000 0.096(4) Uani 1 2 d S . .
H16 H 0.7613 1.0000 0.5000 0.115 Uiso 1 2 calc SR . .
C14 C 0.6416(9) 0.9550(7) 0.5272(3) 0.083(3) Uani 1 1 d . . .
H14 H 0.6539 0.9226 0.5457 0.100 Uiso 1 1 calc R . .
C15 C 0.5685(8) 0.9535(7) 0.5294(3) 0.078(3) Uani 1 1 d . . .
H15 H 0.5270 0.9237 0.5492 0.094 Uiso 1 1 calc R . .
C43 C 0.8137(10) 0.7536(10) 0.2891(3) 0.103(4) Uani 1 1 d . . .
H43 H 0.8150 0.7531 0.3158 0.124 Uiso 1 1 calc R . .
C41 C 0.8663(8) 0.8300(7) 0.2695(4) 0.101(4) Uani 1 1 d . . .
H41 H 0.9036 0.8842 0.2827 0.121 Uiso 1 1 calc R . .
C42 C 0.7593(9) 0.6780(7) 0.2694(3) 0.095(3) Uani 1 1 d . . .
H42 H 0.7205 0.6242 0.2825 0.114 Uiso 1 1 calc R . .
O2W O 0.3333 0.6667 0.3565(4) 0.154(8) Uani 1 3 d S . .
O3W O 0.0000 0.0000 0.67425(17) 0.0342(14) Uani 1 3 d S . .
C45 C 1.0073(17) 0.742(2) 0.2500 0.29(3) Uani 1 2 d S . .
C44 C 0.9653(17) 0.6507(16) 0.2500 0.180(14) Uani 1 2 d S . .
H44A H 0.9272 0.6274 0.2724 0.270 Uiso 0.50 1 calc PR . .
H44B H 1.0103 0.6317 0.2502 0.270 Uiso 1 2 calc SR . .
H44C H 0.9282 0.6274 0.2273 0.270 Uiso 0.50 1 calc PR . .
N3 N 1.022(2) 0.822(2) 0.2500 0.40(3) Uani 1 2 d S . .

loop_
_atom_site_aniso_label
_atom_site_aniso_U_11
_atom_site_aniso_U_22
_atom_site_aniso_U_33
_atom_site_aniso_U_23
_atom_site_aniso_U_13
_atom_site_aniso_U_12
V1 0.0477(7) 0.0461(7) 0.0290(6) -0.0012(4) 0.0024(4) 0.0227(5)
V2 0.0567(7) 0.0535(7) 0.0253(6) -0.0044(4) 0.0021(4) 0.0272(6)
Cl1 0.0430(8) 0.0430(8) 0.0264(12) 0.000 0.000 0.0215(4)
Cl2 0.0423(11) 0.0534(12) 0.0279(10) 0.000 0.000 0.0250(10)
P5 0.0387(9) 0.0548(10) 0.0351(8) -0.0054(7) -0.0041(7) 0.0233(8)
O4 0.055(3) 0.048(2) 0.032(2) -0.0076(18) 0.000(2) 0.023(2)
O8 0.038(2) 0.055(3) 0.029(2) -0.0035(18) -0.0045(17) 0.019(2)
O7 0.057(3) 0.053(3) 0.032(2) -0.0074(19) -0.010(2) 0.025(2)
O3 0.052(3) 0.070(3) 0.027(2) -0.003(2) -0.0019(18) 0.034(2)
O1 0.061(3) 0.055(3) 0.036(2) 0.006(2) 0.005(2) 0.035(2)
O5 0.057(3) 0.053(3) 0.032(2) -0.0056(19) 0.0066(19) 0.029(2)
O6 0.076(3) 0.068(3) 0.034(2) -0.012(2) -0.001(2) 0.038(3)
O2 0.058(3) 0.053(3) 0.051(3) 0.001(2) 0.004(2) 0.020(2)
C4 0.040(4) 0.072(5) 0.045(4) 0.009(4) 0.000(3) 0.013(4)
C6 0.040(3) 0.063(5) 0.060(4) -0.001(4) -0.009(3) 0.021(4)
C1 0.056(5) 0.053(5) 0.064(5) 0.014(4) -0.013(4) 0.016(4)
C5 0.040(3) 0.065(5) 0.063(4) 0.015(4) -0.001(3) 0.025(3)
C3 0.050(4) 0.082(6) 0.050(4) -0.013(4) 0.002(4) 0.016(4)
C22 0.044(4) 0.068(6) 0.113(8) -0.021(5) -0.016(5) 0.027(4)
C2 0.073(5) 0.043(4) 0.086(6) 0.017(4) -0.001(5) 0.012(4)
C12A 0.086(7) 0.185(14) 0.073(6) -0.039(7) -0.019(6) 0.091(9)
C7A 0.040(7) 0.057(8) 0.039(8) -0.012(6) -0.010(5) 0.024(6)
C8A 0.054(8) 0.067(9) 0.061(9) -0.013(7) -0.018(7) 0.032(7)
C9A 0.106(16) 0.062(11) 0.105(16) -0.036(10) -0.054(14) 0.053(11)
C10A 0.093(15) 0.086(14) 0.094(14) -0.059(12) -0.054(12) 0.065(12)
C11A 0.091(14) 0.19(3) 0.076(12) -0.060(16) -0.035(12) 0.112(18)
C7B 0.044(9) 0.15(2) 0.039(10) -0.023(12) 0.003(7) 0.039(12)
C8B 0.089(14) 0.18(3) 0.048(10) 0.006(13) 0.005(10) 0.077(17)
C9B 0.102(18) 0.27(5) 0.074(14) 0.00(2) 0.025(14) 0.10(3)
C10B 0.10(2) 0.30(6) 0.11(2) -0.01(2) 0.026(16) 0.14(3)
C11B 0.14(3) 0.74(15) 0.060(16) -0.01(4) -0.016(19) 0.27(7)
N1 0.091(6) 0.109(12) 0.21(2) -0.117(15) -0.058(7) 0.055(6)
C16 0.088(7) 0.087(10) 0.111(13) -0.003(10) -0.001(5) 0.044(5)
C14 0.104(9) 0.054(5) 0.084(7) 0.004(5) -0.001(6) 0.034(5)
C15 0.077(6) 0.070(6) 0.069(6) -0.021(5) -0.004(5) 0.023(5)
C43 0.152(11) 0.125(10) 0.061(6) -0.017(6) -0.017(6) 0.090(9)
C41 0.092(7) 0.059(6) 0.143(10) -0.017(6) -0.028(6) 0.031(5)
C42 0.124(9) 0.056(5) 0.099(7) 0.011(5) 0.013(6) 0.041(6)
O2W 0.207(13) 0.207(13) 0.049(7) 0.000 0.000 0.103(6)
O3W 0.041(2) 0.041(2) 0.020(3) 0.000 0.000 0.0206(10)
C45 0.059(13) 0.13(2) 0.66(11) 0.000 0.000 0.033(16)
C44 0.096(16) 0.093(16) 0.33(5) 0.000 0.000 0.034(13)
N3 0.14(3) 0.13(3) 0.83(11) 0.000 0.000 0.00(2)

loop_
_atom_type_symbol
_atom_type_description
_atom_type_scat_dispersion_real
_atom_type_scat_dispersion_imag
_atom_type_scat_source
C C 0.0033 0.0016 'International Tables Vol C Tables 4.2.6.8 and 6.1.1.4'
O O 0.0106 0.0060 'International Tables Vol C Tables 4.2.6.8 and 6.1.1.4'
P P 0.1023 0.0942 'International Tables Vol C Tables 4.2.6.8 and 6.1.1.4'
V V 0.3005 0.5294 'International Tables Vol C Tables 4.2.6.8 and 6.1.1.4'
Cl Cl 0.1484 0.1585 'International Tables Vol C Tables 4.2.6.8 and 6.1.1.4'
N N 0.0061 0.0033 'International Tables Vol C Tables 4.2.6.8 and 6.1.1.4'
H H 0.0000 0.0000 'International Tables Vol C Tables 4.2.6.8 and 6.1.1.4'

loop_
_geom_angle_atom_site_label_1
_geom_angle_atom_site_label_2
_geom_angle_atom_site_label_3
_geom_angle
_geom_angle_site_symmetry_1
_geom_angle_site_symmetry_3
_geom_angle_publ_flag
O2 V1 O4 103.6(2) . . ?
O2 V1 O8 99.1(3) . . ?
O4 V1 O8 100.4(2) . . ?
O2 V1 O1 101.8(3) . . ?
O4 V1 O1 93.6(2) . . ?
O8 V1 O1 151.3(2) . . ?
O2 V1 O3 99.1(2) . . ?
O4 V1 O3 156.8(2) . . ?
O8 V1 O3 80.37(18) . . ?
O1 V1 O3 77.11(19) . . ?
O6 V2 O7 102.0(3) . . ?
O6 V2 O7 104.1(2) . 2_565 ?
O7 V2 O7 89.9(3) . 2_565 ?
O6 V2 O4 103.4(2) . . ?
O7 V2 O4 91.9(2) . . ?
O7 V2 O4 151.42(19) 2_565 . ?
O6 V2 O5 97.6(2) . . ?
O7 V2 O5 160.4(2) . . ?
O7 V2 O5 85.1(2) 2_565 . ?
O4 V2 O5 83.8(2) . . ?
O5 P5 O1 111.9(3) 3_455 3_455 ?
O5 P5 O8 112.9(3) 3_455 . ?
O1 P5 O8 111.4(3) 3_455 . ?
O5 P5 C22 108.7(4) 3_455 . ?
O1 P5 C22 105.6(4) 3_455 . ?
O8 P5 C22 105.9(4) . . ?
V1 O4 V2 137.0(3) . . ?
P5 O8 V1 143.2(3) . . ?
V2 O7 V2 131.6(3) . 3_455 ?
P5 O1 V1 131.5(3) 2_565 . ?
P5 O5 V2 136.6(3) 2_565 . ?
C3 C4 C5 119.6(7) . . ?
C1 C6 C5 120.4(8) . . ?
C1 C6 C22 120.6(8) . . ?
C5 C6 C22 119.0(8) . . ?
C6 C1 C2 119.2(8) . . ?
C6 C5 C4 119.5(7) . . ?
C2 C3 C4 120.5(8) . . ?
C7B C22 C7A 53.7(15) . . ?
C7B C22 C6 117.3(13) . . ?
C7A C22 C6 121.4(8) . . ?
C7B C22 P5 128.0(11) . . ?
C7A C22 P5 117.3(8) . . ?
C6 C22 P5 109.3(6) . . ?
C3 C2 C1 120.7(8) . . ?
C11B C12A C7A 165.3(16) . . ?
C11B C12A C7B 120(3) . . ?
C7A C12A C7B 50.2(11) . . ?
C11B C12A C11A 71(4) . . ?
C7A C12A C11A 115.5(17) . . ?
C7B C12A C11A 159.5(18) . . ?
C7B C7A C8A 166.1(16) . . ?
C7B C7A C12A 71.7(14) . . ?
C8A C7A C12A 118.8(14) . . ?
C7B C7A C22 51.9(12) . . ?
C8A C7A C22 120.2(13) . . ?
C12A C7A C22 120.4(14) . . ?
C7A C8A C9A 124.9(18) . . ?
C10A C9A C8A 120(2) . . ?
C9A C10A C11A 120.4(17) . . ?
C10A C11A C12A 120.0(16) . . ?
C10A C11A C11B 165.5(19) . . ?
C12A C11A C11B 46.1(16) . . ?
C22 C7B C7A 74.5(14) . . ?
C22 C7B C8B 116(2) . . ?
C7A C7B C8B 150(2) . . ?
C22 C7B C12A 129(2) . . ?
C7A C7B C12A 58.2(16) . . ?
C8B C7B C12A 115.1(17) . . ?
C7B C8B C9B 123(2) . . ?
C10B C9B C9B 94.2(19) . 4 ?
C10B C9B C8B 114(3) . . ?
C9B C9B C8B 148.1(14) 4 . ?
C10B C9B C10B 54(2) . 4 ?
C9B C9B C10B 40.6(12) 4 4 ?
C8B C9B C10B 162(3) . 4 ?
C9B C10B C11B 126(3) . . ?
C9B C10B C10B 85.8(19) . 4 ?
C11B C10B C10B 146(3) . 4 ?
C9B C10B C9B 45(2) . 4 ?
C11B C10B C9B 168(3) . 4 ?
C10B C10B C9B 40.6(12) 4 4 ?
C12A C11B C10B 119(3) . . ?
C12A C11B C11A 63(3) . . ?
C10B C11B C11A 148(5) . . ?
C15 N1 C15 122.0(14) . 8_676 ?
C14 C16 C14 116.9(17) . 8_676 ?
C15 C14 C16 125.1(13) . . ?
C14 C15 N1 115.5(12) . . ?
C41 C43 C42 118.1(11) . . ?
C43 C41 C41 120.9(7) . 4 ?
C43 C42 C42 121.0(8) . 4 ?
N3 C45 C44 163(3) . . ?

loop_
_geom_bond_atom_site_label_1
_geom_bond_atom_site_label_2
_geom_bond_distance
_geom_bond_site_symmetry_2
_geom_bond_publ_flag
V1 O2 1.574(5) . ?
V1 O4 1.697(4) . ?
V1 O8 1.912(5) . ?
V1 O1 1.933(5) . ?
V1 O3 2.075(4) . ?
V2 O6 1.575(5) . ?
V2 O7 1.746(5) . ?
V2 O7 1.875(5) 2_565 ?
V2 O4 1.955(5) . ?
V2 O5 1.995(5) . ?
P5 O5 1.511(5) 3_455 ?
P5 O1 1.527(5) 3_455 ?
P5 O8 1.526(5) . ?
P5 C22 1.858(9) . ?
O7 V2 1.875(5) 3_455 ?
O1 P5 1.527(5) 2_565 ?
O5 P5 1.511(5) 2_565 ?
C4 C3 1.351(13) . ?
C4 C5 1.410(11) . ?
C6 C1 1.357(12) . ?
C6 C5 1.395(11) . ?
C6 C22 1.535(12) . ?
C1 C2 1.402(12) . ?
C3 C2 1.374(13) . ?
C22 C7B 1.182(19) . ?
C22 C7A 1.448(17) . ?
C12A C11B 1.24(3) . ?
C12A C7A 1.340(18) . ?
C12A C7B 1.50(3) . ?
C12A C11A 1.54(3) . ?
C7A C7B 1.21(3) . ?
C7A C8A 1.36(2) . ?
C8A C9A 1.38(2) . ?
C9A C10A 1.29(3) . ?
C10A C11A 1.36(4) . ?
C11A C11B 1.63(8) . ?
C7B C8B 1.30(3) . ?
C8B C9B 1.50(3) . ?
C9B C10B 1.23(5) . ?
C9B C9B 1.34(5) 4 ?
C9B C10B 1.88(4) 4 ?
C10B C11B 1.43(6) . ?
C10B C10B 1.52(6) 4 ?
C10B C9B 1.88(4) 4 ?
N1 C15 1.403(12) . ?
N1 C15 1.403(13) 8_676 ?
C16 C14 1.352(15) . ?
C16 C14 1.352(15) 8_676 ?
C14 C15 1.223(16) . ?
C43 C41 1.329(18) . ?
C43 C42 1.328(17) . ?
C41 C41 1.35(3) 4 ?
C42 C42 1.35(2) 4 ?
C45 N3 1.24(4) . ?
C45 C44 1.33(4) . ?
